data_2219120
loop_
_publ_author_name
'Nema, Mihai G.'
'Varga, Richard A.'
'Silvestru, Cristian'
'Breunig, Hans J.'

_publ_section_title
;
 4-Benzylpiperazin-1-ium chloride chloroform solvate
;
_journal_coeditor_code NG2473
_journal_issue 8
_journal_name_full 'Acta Crystallographica Section E'
_journal_page_first o1585
_journal_paper_doi 10.1107/S1600536808022587
_journal_volume 64
_journal_year 2008
_chemical_formula_iupac 'C11 H17 N2 +, Cl -, C H Cl3'
_chemical_formula_moiety 'C11 H17 N2 +, Cl -, C H Cl3'
_chemical_formula_sum 'C12 H18 Cl4 N2'
_chemical_formula_weight 332.08
_chemical_name_systematic
;
4-Benzylpiperazin-1-ium chloride chloroform solvate
;
_space_group_IT_number 2
_symmetry_cell_setting triclinic
_symmetry_space_group_name_Hall '-P 1'
_symmetry_space_group_name_H-M 'P -1'
_atom_sites_solution_hydrogens geom
_atom_sites_solution_primary direct
_atom_sites_solution_secondary difmap
_audit_creation_method SHELXL-97
_cell_angle_alpha 100.980(8)
_cell_angle_beta 90.957(7)
_cell_angle_gamma 93.219(7)
_cell_formula_units_Z 2
_cell_length_a 5.6053(4)
_cell_length_b 9.4889(9)
_cell_length_c 15.303(2)
_cell_measurement_reflns_used 44
_cell_measurement_temperature 173(2)
_cell_measurement_theta_max 25.055
_cell_measurement_theta_min 8.508
_cell_volume 797.47(14)
_computing_cell_refinement 'XSCANS (Siemens, 1994)'
_computing_data_collection 'XSCANS (Siemens, 1994)'
_computing_data_reduction 'XSCANS (Siemens, 1994)'
_computing_molecular_graphics 'DIAMOND (Brandenburg & Putz, 2006)'
_computing_publication_material 'publCIF (Westrip, 2008)'
_computing_structure_refinement 'SHELXL97 (Sheldrick, 2008)'
_computing_structure_solution 'SHELXS97 (Sheldrick, 2008)'
_diffrn_ambient_temperature 173(2)
_diffrn_measured_fraction_theta_full 0.998
_diffrn_measured_fraction_theta_max 0.998
_diffrn_measurement_device 'Siemens P4'
_diffrn_measurement_method 2\q-/\w
_diffrn_radiation_monochromator graphite
_diffrn_radiation_source 'sealed tube'
_diffrn_radiation_type MoK\a
_diffrn_radiation_wavelength 0.71073
_diffrn_reflns_av_R_equivalents 0.0150
_diffrn_reflns_av_sigmaI/netI 0.0216
_diffrn_reflns_limit_h_max 2
_diffrn_reflns_limit_h_min -6
_diffrn_reflns_limit_k_max 11
_diffrn_reflns_limit_k_min -11
_diffrn_reflns_limit_l_max 18
_diffrn_reflns_limit_l_min -18
_diffrn_reflns_number 4013
_diffrn_reflns_theta_full 25.50
_diffrn_reflns_theta_max 25.50
_diffrn_reflns_theta_min 2.71
_diffrn_standards_decay_% 0
_diffrn_standards_interval_count 197
_diffrn_standards_number 3
_exptl_absorpt_coefficient_mu 0.727
_exptl_absorpt_correction_type none
_exptl_crystal_colour colorless
_exptl_crystal_density_diffrn 1.383
_exptl_crystal_density_method 'not measured'
_exptl_crystal_description block
_exptl_crystal_F_000 344
_exptl_crystal_size_max 0.40
_exptl_crystal_size_mid 0.32
_exptl_crystal_size_min 0.30
_refine_diff_density_max 0.563
_refine_diff_density_min -0.718
_refine_ls_extinction_method none
_refine_ls_goodness_of_fit_ref 1.072
_refine_ls_hydrogen_treatment mixed
_refine_ls_matrix_type full
_refine_ls_number_parameters 175
_refine_ls_number_reflns 2967
_refine_ls_number_restraints 2
_refine_ls_restrained_S_all 1.072
_refine_ls_R_factor_all 0.0488
_refine_ls_R_factor_gt 0.0471
_refine_ls_shift/su_max 0.000
_refine_ls_shift/su_mean 0.000
_refine_ls_structure_factor_coef Fsqd
_refine_ls_weighting_details 'calc w=1/[\s^2^(Fo^2^)+(0.0804P)^2^+0.5046P] where P=(Fo^2^+2Fc^2^)/3'
_refine_ls_weighting_scheme calc
_refine_ls_wR_factor_gt 0.1260
_refine_ls_wR_factor_ref 0.1278
_reflns_number_gt 2811
_reflns_number_total 2967
_reflns_threshold_expression I>2\s(I)
_cod_data_source_file ng2473.cif
_cod_data_source_block I
_cod_depositor_comments
;
The following automatic conversions were performed:
'_symmetry_cell_setting' value 'Triclinic' changed to 'triclinic'
according to '/home/saulius/struct/CIF-dictionaries/cif_core.dic'
dictionary named 'cif_core.dic' version 2.4.1 from 2010-06-29.

Automatic conversion script
Id: cif_fix_enum 1527 2010-12-29 10:47:43Z saulius 

The following automatic conversions were performed:

'_symmetry_cell_setting' value 'Triclinic' changed to 'triclinic'
according to /home/saulius/struct/CIF-dictionaries/cif_core.dic
dictionary named 'cif_core.dic' version 2.4.1 from 2010-06-29.

Automatic conversion script
Id: cif_fix_values 1715 2011-07-08 13:25:40Z adriana 
;
_cod_original_cell_volume 797.51(15)
_cod_original_sg_symbol_H-M P-1
_cod_database_code 2219120
_cod_database_fobs_code 2219120

loop_
_symmetry_equiv_pos_as_xyz
'x, y, z'
'-x, -y, -z'

loop_
_atom_site_type_symbol
_atom_site_label
_atom_site_fract_x
_atom_site_fract_y
_atom_site_fract_z
_atom_site_U_iso_or_equiv
_atom_site_adp_type
_atom_site_calc_flag
_atom_site_refinement_flags
_atom_site_occupancy
Cl Cl4 1.23828(12) 0.13191(10) 0.29039(5) 0.0610(2) Uani d . 1
C C12 0.9555(4) 0.1520(2) 0.24518(15) 0.0300(5) Uani d . 1
Cl Cl1 0.70662(8) 0.21020(5) 0.44910(3) 0.02735(17) Uani d . 1
Cl Cl2 0.94353(13) 0.32245(6) 0.21628(5) 0.0472(2) Uani d . 1
Cl Cl3 0.87877(13) 0.01645(7) 0.15238(4) 0.0450(2) Uani d . 1
N N1 0.3777(3) 0.37270(18) 0.71793(11) 0.0228(4) Uani d . 1
N N2 0.2108(3) 0.25651(19) 0.53939(12) 0.0251(4) Uani d D 1
C C2 0.6514(4) 0.2552(3) 0.89764(16) 0.0353(5) Uani d . 1
H H2 0.7872 0.2308 0.8654 0.042 Uiso calc R 1
C C6 0.2964(4) 0.3838(3) 0.91871(15) 0.0324(5) Uani d . 1
H H6 0.1924 0.4466 0.9010 0.039 Uiso calc R 1
C C11 0.3743(4) 0.2181(2) 0.68279(14) 0.0275(4) Uani d . 1
H H11A 0.3486 0.1659 0.7308 0.033 Uiso calc R 1
H H11B 0.5274 0.1940 0.6572 0.033 Uiso calc R 1
C C1 0.5004(4) 0.3496(2) 0.87052(13) 0.0264(4) Uani d . 1
C C8 0.4281(4) 0.4505(2) 0.64568(14) 0.0260(4) Uani d . 1
H H8A 0.5804 0.4242 0.6202 0.031 Uiso calc R 1
H H8B 0.4386 0.5531 0.6690 0.031 Uiso calc R 1
C C9 0.2325(4) 0.4145(2) 0.57441(14) 0.0273(4) Uani d . 1
H H9A 0.0819 0.4460 0.5991 0.033 Uiso calc R 1
H H9B 0.2689 0.4647 0.5262 0.033 Uiso calc R 1
C C5 0.2475(4) 0.3245(3) 0.99313(16) 0.0380(5) Uani d . 1
H H5 0.1106 0.3477 1.0249 0.046 Uiso calc R 1
C C10 0.1780(4) 0.1739(2) 0.61243(14) 0.0280(4) Uani d . 1
H H10A 0.1808 0.0718 0.5884 0.034 Uiso calc R 1
H H10B 0.0239 0.1917 0.6389 0.034 Uiso calc R 1
C C4 0.4008(5) 0.2314(3) 1.02029(15) 0.0389(6) Uani d . 1
H H4 0.3681 0.1925 1.0705 0.047 Uiso calc R 1
C C7 0.5559(4) 0.4164(2) 0.79057(14) 0.0286(5) Uani d . 1
H H7A 0.5634 0.5203 0.8085 0.034 Uiso calc R 1
H H7B 0.7117 0.3888 0.7691 0.034 Uiso calc R 1
C C3 0.6033(5) 0.1962(3) 0.97243(17) 0.0415(6) Uani d . 1
H H3 0.7071 0.1332 0.9902 0.050 Uiso calc R 1
H H1N 0.339(4) 0.232(3) 0.5127(17) 0.035(7) Uiso d D 1
H H2N 0.089(4) 0.235(3) 0.5012(16) 0.039(7) Uiso d D 1
H H12 0.848(5) 0.145(3) 0.2865(19) 0.039(7) Uiso d . 1

loop_
_atom_site_aniso_label
_atom_site_aniso_U_11
_atom_site_aniso_U_22
_atom_site_aniso_U_33
_atom_site_aniso_U_12
_atom_site_aniso_U_13
_atom_site_aniso_U_23
Cl4 0.0309(4) 0.0937(6) 0.0588(5) 0.0100(3) -0.0096(3) 0.0144(4)
C12 0.0240(10) 0.0381(12) 0.0271(10) 0.0006(9) 0.0046(9) 0.0044(9)
Cl1 0.0176(3) 0.0367(3) 0.0265(3) 0.0034(2) 0.00211(19) 0.0023(2)
Cl2 0.0565(4) 0.0326(3) 0.0527(4) 0.0009(3) 0.0136(3) 0.0079(3)
Cl3 0.0589(4) 0.0362(3) 0.0360(3) -0.0047(3) -0.0030(3) -0.0007(2)
N1 0.0214(8) 0.0232(8) 0.0230(8) -0.0007(6) 0.0010(7) 0.0032(6)
N2 0.0167(8) 0.0323(9) 0.0248(9) 0.0026(7) 0.0004(7) 0.0014(7)
C2 0.0256(11) 0.0460(13) 0.0335(12) 0.0042(9) -0.0001(9) 0.0053(10)
C6 0.0274(11) 0.0396(12) 0.0286(11) 0.0031(9) -0.0004(9) 0.0020(9)
C11 0.0290(11) 0.0248(10) 0.0283(10) 0.0021(8) -0.0002(8) 0.0043(8)
C1 0.0231(10) 0.0306(10) 0.0226(10) -0.0044(8) -0.0037(8) 0.0001(8)
C8 0.0254(10) 0.0253(10) 0.0272(10) -0.0021(8) 0.0027(8) 0.0056(8)
C9 0.0264(10) 0.0274(10) 0.0291(10) 0.0035(8) 0.0008(8) 0.0074(8)
C5 0.0335(12) 0.0491(14) 0.0282(11) -0.0033(10) 0.0062(9) 0.0003(10)
C10 0.0268(10) 0.0250(10) 0.0312(11) -0.0029(8) 0.0000(8) 0.0040(8)
C4 0.0443(14) 0.0468(13) 0.0246(10) -0.0096(11) -0.0027(10) 0.0082(10)
C7 0.0230(10) 0.0333(11) 0.0273(10) -0.0053(8) -0.0017(8) 0.0023(9)
C3 0.0418(14) 0.0471(14) 0.0380(13) 0.0035(11) -0.0078(11) 0.0146(11)

loop_
_atom_type_symbol
_atom_type_description
_atom_type_scat_dispersion_real
_atom_type_scat_dispersion_imag
_atom_type_scat_source
C C 0.0033 0.0016 'International Tables Vol C Tables 4.2.6.8 and 6.1.1.4'
H H 0.0000 0.0000 'International Tables Vol C Tables 4.2.6.8 and 6.1.1.4'
N N 0.0061 0.0033 'International Tables Vol C Tables 4.2.6.8 and 6.1.1.4'
Cl Cl 0.1484 0.1585 'International Tables Vol C Tables 4.2.6.8 and 6.1.1.4'

loop_
_geom_angle_atom_site_label_1
_geom_angle_atom_site_label_2
_geom_angle_atom_site_label_3
_geom_angle
Cl4 C12 Cl3 111.93(13)
Cl4 C12 Cl2 110.52(13)
Cl3 C12 Cl2 110.17(12)
Cl4 C12 H12 108.1(19)
Cl3 C12 H12 107.5(19)
Cl2 C12 H12 108.5(18)
C11 N1 C8 109.08(16)
C11 N1 C7 111.36(16)
C8 N1 C7 110.31(16)
C9 N2 C10 111.57(16)
C9 N2 H1N 108.5(19)
C10 N2 H1N 108.6(18)
C9 N2 H2N 109.8(18)
C10 N2 H2N 109.3(18)
H1N N2 H2N 109(3)
C1 C2 C3 120.9(2)
C1 C2 H2 119.5
C3 C2 H2 119.5
C5 C6 C1 120.3(2)
C5 C6 H6 119.8
C1 C6 H6 119.8
N1 C11 C10 110.42(17)
N1 C11 H11A 109.6
C10 C11 H11A 109.6
N1 C11 H11B 109.6
C10 C11 H11B 109.6
H11A C11 H11B 108.1
C2 C1 C6 118.9(2)
C2 C1 C7 120.9(2)
C6 C1 C7 120.3(2)
N1 C8 C9 110.12(16)
N1 C8 H8A 109.6
C9 C8 H8A 109.6
N1 C8 H8B 109.6
C9 C8 H8B 109.6
H8A C8 H8B 108.2
N2 C9 C8 110.19(16)
N2 C9 H9A 109.6
C8 C9 H9A 109.6
N2 C9 H9B 109.6
C8 C9 H9B 109.6
H9A C9 H9B 108.1
C4 C5 C6 120.4(2)
C4 C5 H5 119.8
C6 C5 H5 119.8
N2 C10 C11 110.24(17)
N2 C10 H10A 109.6
C11 C10 H10A 109.6
N2 C10 H10B 109.6
C11 C10 H10B 109.6
H10A C10 H10B 108.1
C5 C4 C3 119.6(2)
C5 C4 H4 120.2
C3 C4 H4 120.2
N1 C7 C1 112.66(17)
N1 C7 H7A 109.1
C1 C7 H7A 109.1
N1 C7 H7B 109.1
C1 C7 H7B 109.1
H7A C7 H7B 107.8
C4 C3 C2 119.8(2)
C4 C3 H3 120.1
C2 C3 H3 120.1

loop_
_geom_bond_atom_site_label_1
_geom_bond_atom_site_label_2
_geom_bond_distance
Cl4 C12 1.753(2)
C12 Cl3 1.755(2)
C12 Cl2 1.761(2)
C12 H12 0.89(3)
N1 C11 1.462(3)
N1 C8 1.464(2)
N1 C7 1.465(3)
N2 C9 1.490(3)
N2 C10 1.491(3)
N2 H1N 0.852(17)
N2 H2N 0.881(17)
C2 C1 1.381(3)
C2 C3 1.391(3)
C2 H2 0.9300
C6 C5 1.387(3)
C6 C1 1.391(3)
C6 H6 0.9300
C11 C10 1.511(3)
C11 H11A 0.9700
C11 H11B 0.9700
C1 C7 1.510(3)
C8 C9 1.511(3)
C8 H8A 0.9700
C8 H8B 0.9700
C9 H9A 0.9700
C9 H9B 0.9700
C5 C4 1.381(4)
C5 H5 0.9300
C10 H10A 0.9700
C10 H10B 0.9700
C4 C3 1.383(4)
C4 H4 0.9300
C7 H7A 0.9700
C7 H7B 0.9700
C3 H3 0.9300

loop_
_geom_hbond_atom_site_label_D
_geom_hbond_atom_site_label_H
_geom_hbond_atom_site_label_A
_geom_hbond_site_symmetry_A
_geom_hbond_distance_DH
_geom_hbond_distance_HA
_geom_hbond_distance_DA
_geom_hbond_angle_DHA
N2 H1N Cl1 . 0.85(2) 2.30(2) 3.140(2) 169(2)
C12 H12 Cl1 . 0.89(3) 2.60(3) 3.401(2) 151(2)
N2 H2N Cl1 1_455 0.88(2) 2.26(2) 3.096(2) 159(2)
C10 H10A Cl1 2_656 0.97 2.74 3.684(2) 165

loop_
_geom_torsion_atom_site_label_1
_geom_torsion_atom_site_label_2
_geom_torsion_atom_site_label_3
_geom_torsion_atom_site_label_4
_geom_torsion
C8 N1 C11 C10 -61.9(2)
C7 N1 C11 C10 176.10(16)
C3 C2 C1 C6 -0.8(3)
C3 C2 C1 C7 178.5(2)
C5 C6 C1 C2 0.5(3)
C5 C6 C1 C7 -178.8(2)
C11 N1 C8 C9 62.1(2)
C7 N1 C8 C9 -175.25(17)
C10 N2 C9 C8 53.8(2)
N1 C8 C9 N2 -58.0(2)
C1 C6 C5 C4 0.1(4)
C9 N2 C10 C11 -53.5(2)
N1 C11 C10 N2 57.5(2)
C6 C5 C4 C3 -0.5(4)
C11 N1 C7 C1 -63.9(2)
C8 N1 C7 C1 174.83(17)
C2 C1 C7 N1 115.9(2)
C6 C1 C7 N1 -64.7(3)
C5 C4 C3 C2 0.2(4)
C1 C2 C3 C4 0.4(4)

loop_
_cod_related_entry_id
_cod_related_entry_database
_cod_related_entry_code
1 ChemSpider 30655580
